data_7209365
loop_
_publ_author_name
'Brazis, P.'
'Kannewurf, C.R.'
'Patschke, R.'
'Kanatzidis, M.G.'

_publ_section_title
;
 Cu0.66 Eu Te2, K Cu2 Eu Te4 and Na0.2 Ag2.8 Eu Te4: compounds with
 modulated square Te nets
;
_journal_name_full 'Journal of Materials Chemistry'
_journal_page_first 2293
_journal_page_last 2296
_journal_paper_doi 10.1039/a903945g
_journal_volume 9
_journal_year 1999
_chemical_formula_sum 'Ag2.8 Eu Na0.2 Te4'
_chemical_name_systematic 'Ag2.80 Eu Na0.20 Te4'
_space_group_IT_number 99
_symmetry_space_group_name_Hall 'P 4 -2'
_symmetry_space_group_name_H-M 'P 4 m m'
_cell_angle_alpha 90
_cell_angle_beta 90
_cell_angle_gamma 90
_cell_formula_units_Z 1
_cell_length_a 4.4544
_cell_length_b 4.4544
_cell_length_c 11.106
_cell_volume 220.362
_citation_journal_id_ASTM JMACEP
_cod_data_source_file silver2-3_223.cif
_cod_data_source_block Ag2.8Eu1Na0.2Te4
_cod_original_cell_volume 220.3617
_cod_original_formula_sum 'Ag2.8 Eu1 Na0.2 Te4'
_cod_database_code 7209365

loop_
_symmetry_equiv_pos_as_xyz
x,y,z
-y,x,z
-x,-y,z
y,-x,z
-x,y,z
-y,-x,z
x,-y,z
y,x,z

loop_
_atom_site_label
_atom_site_type_symbol
_atom_site_fract_x
_atom_site_fract_y
_atom_site_fract_z
_atom_site_occupancy
_atom_site_U_iso_or_equiv
Te3 Te-1 0.5 0 0.7729 1 0.0
Ag2 Ag+1 0.5 0.5 0.5335 0.79 0.0
Te2 Te-1 0.5 0.5 0.1014 1 0.0
Na1 Na+1 0.5 0.5 0.5335 0.21 0.0
Ag1 Ag+1 0.5 0 0.2768 1 0.0
Te1 Te-1 0 0 0.4339 1 0.0
Eu1 Eu+3 0 0 0.0012 1 0.0
